data_1575201
loop_
_publ_author_name
'Combourieu, Adrien'
'Christodoulou, Stella'
'Maron, Laurent'
'Assendjee, Eachann'
'Casaretto, Nicolas'
'Phung, Bich Tuyen'
'Banyasz, Akos'
'Maury, Olivier'
'Gregson, Matthew'
'Wooles, Ashley J.'
'Liddle, Stephen T.'
'Tard, C&#xe9;dric'
'Nocton, Gr&#xe9;gory'
'Danoun, Gr&#xe9;gory'

_publ_section_title
;
 Visible light activation of C-Cl and C-F bonds in persistent organic
 pollutants using cerium(iii) triamidoamine complex.
;
_journal_issue 34
_journal_name_full 'Chemical science'
_journal_page_first 15510
_journal_page_last 15517
_journal_paper_doi 10.1039/d5sc03626g
_journal_volume 16
_journal_year 2025
_chemical_formula_moiety 'C33 H75 Ce Cl N4 Si3'
_chemical_formula_sum 'C33 H75 Ce Cl N4 Si3'
_chemical_formula_weight 787.81
_space_group_crystal_system monoclinic
_space_group_IT_number 14
_space_group_name_Hall '-P 2yn'
_space_group_name_H-M_alt 'P 1 21/n 1'
_atom_sites_solution_hydrogens geom
_atom_sites_solution_primary dual
_audit_creation_date 2024-04-23
_audit_creation_method
;
Olex2 1.5
(compiled 2024.02.16 svn.r378c4104 for OlexSys, GUI svn.r6928)
;
_audit_update_record
;
2024-09-27 deposited with the CCDC.	2025-07-15 downloaded from the CCDC.
;
_cell_angle_alpha 90
_cell_angle_beta 90.572(5)
_cell_angle_gamma 90
_cell_formula_units_Z 4
_cell_length_a 12.9683(8)
_cell_length_b 15.5387(9)
_cell_length_c 20.3785(12)
_cell_measurement_reflns_used 17273
_cell_measurement_temperature 150
_cell_measurement_theta_max 28.82
_cell_measurement_theta_min 2.26
_cell_volume 4106.3(4)
_computing_cell_refinement
;
X-Area Recipe 1.37.0.0 (STOE, 2021)
;
_computing_data_collection
;
X-Area Pilatus3_SV 1.31.186.0 (STOE, 2022)
;
_computing_data_reduction
;
X-Area Integrate 2.5.3.0 (STOE, 2021)
X-Area LANA 2.7.5.0 (STOE, 2022)
;
_computing_molecular_graphics 'Olex2 1.5 (Dolomanov et al., 2009)'
_computing_publication_material
;
STOE & Cie GmbH, X-Area, software package for collecting single-crystal or
multi-domain crystal data on STOE area-detector diffractometers, for image 
processing, for the correction and scaling of reflection intensities and 
for outlier rejection, version 2.1, Darmstadt 2022
;
_computing_structure_refinement 'SHELXL 2018/3 (Sheldrick, 2015)'
_computing_structure_solution 'SHELXT 2018/2 (Sheldrick, 2018)'
_diffrn_ambient_temperature 150
_diffrn_detector 'EIGER2 1M CDTE'
_diffrn_detector_area_resol_mean 13.33
_diffrn_measured_fraction_theta_full 0.992
_diffrn_measured_fraction_theta_max 0.992
_diffrn_measurement_details
;
 540 frames, detector distance = 60 mm
;
_diffrn_measurement_device 'Eulerian 4-circle diffractometer'
_diffrn_measurement_device_type 'STOE STADIVARI'
_diffrn_measurement_method 'rotation method, \w scans'
_diffrn_radiation_collimation '1.2 0.6 mm diameter'
_diffrn_radiation_monochromator 'Graded multilayer mirror'
_diffrn_radiation_polarisn_norm 270
_diffrn_radiation_probe x-ray
_diffrn_radiation_type 'Mo K\a'
_diffrn_radiation_wavelength 0.71073
_diffrn_reflns_av_R_equivalents 0.0760
_diffrn_reflns_av_unetI/netI 0.1053
_diffrn_reflns_Laue_measured_fraction_full 0.992
_diffrn_reflns_Laue_measured_fraction_max 0.992
_diffrn_reflns_limit_h_max 16
_diffrn_reflns_limit_h_min -15
_diffrn_reflns_limit_k_max 18
_diffrn_reflns_limit_k_min -19
_diffrn_reflns_limit_l_max 25
_diffrn_reflns_limit_l_min -14
_diffrn_reflns_number 31438
_diffrn_reflns_point_group_measured_fraction_full 0.992
_diffrn_reflns_point_group_measured_fraction_max 0.992
_diffrn_reflns_theta_full 25.242
_diffrn_reflns_theta_max 26.020
_diffrn_reflns_theta_min 2.270
_diffrn_source Axo_Mo
_diffrn_source_current 1.00
_diffrn_source_power 0.050
_diffrn_source_voltage 50
_exptl_absorpt_coefficient_mu 1.287
_exptl_absorpt_correction_T_max 1.0000
_exptl_absorpt_correction_T_min 1.0000
_exptl_absorpt_correction_type multi-scan
_exptl_absorpt_process_details
;
STOE LANA, absorption correction by scaling of reflection intensities.
J. Koziskova, F. Hahn, J. Richter, J. Kozisek, "Comparison of different
absorption corrections on the model structure of tetrakis(\m~2~-acetato)-
diaqua-di-copper(II)", Acta Chimica Slovaca, vol. 9, no. 2, 2016, pp. 136 - 140.
;
_exptl_crystal_colour 'dark violet'
_exptl_crystal_colour_modifier dark
_exptl_crystal_colour_primary violet
_exptl_crystal_density_diffrn 1.274
_exptl_crystal_density_method 'not measured'
_exptl_crystal_description needle
_exptl_crystal_F_000 1672
_refine_diff_density_max 0.722
_refine_diff_density_min -0.422
_refine_diff_density_rms 0.099
_refine_ls_extinction_method none
_refine_ls_goodness_of_fit_ref 0.910
_refine_ls_hydrogen_treatment constr
_refine_ls_matrix_type full
_refine_ls_number_parameters 397
_refine_ls_number_reflns 8013
_refine_ls_number_restraints 0
_refine_ls_restrained_S_all 0.910
_refine_ls_R_factor_all 0.0806
_refine_ls_R_factor_gt 0.0378
_refine_ls_shift/su_max 0.000
_refine_ls_shift/su_mean 0.000
_refine_ls_structure_factor_coef Fsqd
_refine_ls_weighting_details 'w=1/[\s^2^(Fo^2^)+(0.0325P)^2^] where P=(Fo^2^+2Fc^2^)/3'
_refine_ls_weighting_scheme calc
_refine_ls_wR_factor_gt 0.0666
_refine_ls_wR_factor_ref 0.0737
_reflns_Friedel_coverage 0.000
_reflns_number_gt 5194
_reflns_number_total 8013
_reflns_threshold_expression 'I > 2\s(I)'
_cod_data_source_file d5sc03626g3.cif
_cod_data_source_block 2_Cl
_cod_depositor_comments 'Adding full bibliography for 1575197--1575202.cif.'
_cod_database_code 1575201
_shelx_shelxl_version_number 2018/3
_shelx_space_group_comment
;
The symmetry employed for this shelxl refinement is uniquely defined
by the following loop, which should always be used as a source of
symmetry information in preference to the above space-group names.
They are only intended as comments.
;
_olex2_refinement_description
;
1. Fixed Uiso
 At 1.2 times of:
  All C(H) groups, All C(H,H) groups
 At 1.5 times of:
  All C(H,H,H) groups
2.a Ternary CH refined with riding coordinates:
 C13(H13), C19(H19), C31(H31), C28(H28), C10(H10), C22(H22), C25(H25),
 C16(H16), C7(H7)
2.b Secondary CH2 refined with riding coordinates:
 C2(H2A,H2B), C1(H1A,H1B), C4(H4A,H4B), C3(H3A,H3B), C6(H6A,H6B), C5(H5A,H5B)
2.c Idealised Me refined as rotating group:
 C32(H32A,H32B,H32C), C15(H15A,H15B,H15C), C26(H26A,H26B,H26C), C12(H12A,H12B,
 H12C), C29(H29A,H29B,H29C), C30(H30A,H30B,H30C), C8(H8A,H8B,H8C), C24(H24A,
 H24B,H24C), C33(H33A,H33B,H33C), C14(H14A,H14B,H14C), C9(H9A,H9B,H9C),
 C20(H20A,H20B,H20C), C11(H11A,H11B,H11C), C27(H27A,H27B,H27C), C23(H23A,H23B,
 H23C), C21(H21A,H21B,H21C), C17(H17A,H17B,H17C), C18(H18A,H18B,H18C)
;
_olex2_submission_special_instructions 'No special instructions were received'
_stoe_detector_distance '60.0 mm'
_stoe_detector_pixelsize_x '0.075 mm'
_stoe_detector_pixelsize_y '0.075 mm'
_stoe_detector_size_x '8.0 cm'
_stoe_detector_size_y '7.7 cm'
_stoe_evaluation_integration_a 14.5
_stoe_evaluation_integration_b 0.7
_stoe_evaluation_integration_ems 0.013
_stoe_evaluation_lana_bis_l_even_max -
_stoe_evaluation_lana_bis_l_odd_max -
_stoe_evaluation_lana_bos_l_even_max 4
_stoe_evaluation_lana_bos_l_odd_max 1
_stoe_evaluation_lana_completeness 89.2
_stoe_evaluation_lana_dxs_max_order 3
_stoe_evaluation_lana_dys_max_order 3
_stoe_evaluation_lana_fs_max_order 3
_stoe_evaluation_lana_max_2theta_available 58.6
_stoe_evaluation_lana_max_2theta_desired 58.6
_stoe_evaluation_lana_mean_redundancy 3.6
_stoe_evaluation_lana_number_refls_after_or 35934
_stoe_evaluation_lana_number_refls_outliers 1811
_stoe_evaluation_lana_number_refls_total 37745
_stoe_evaluation_lana_number_refls_unique 10003
_stoe_evaluation_lana_number_refls_written 35934
_stoe_evaluation_lana_or_c1 0.050
_stoe_evaluation_lana_or_c2 0
_stoe_evaluation_lana_or_c3 0
_stoe_evaluation_lana_or_c4 1.0
_stoe_evaluation_lana_point_group 2/m
_stoe_evaluation_lana_table
;
#----------------------------------------------------------------------------
2Theta           6.7   12.9   19.1   25.3   31.5   37.7   43.9   50.1   56.3
#----------------------------------------------------------------------------
<Resolution>    5.17   3.11   2.16   1.60   1.30   1.10   0.95   0.84   0.77
N(total)         434   1670   2057   3125   4975   6613   7730   8214   2927
<Redundancy>     7.9    7.9    4.4    3.9    4.3    4.1    3.7    3.2    2.0
Complet. [%%]    94.1   96.5   97.7   98.1   99.4   99.7   99.7   99.8   55.8
<I/sigma>       52.2   36.9   24.5   16.2    8.0    4.9    2.8    1.7    1.1
R(int)         0.018  0.024  0.030  0.037  0.063  0.096  0.154  0.225  0.302
#----------------------------------------------------------------------------
;
_stoe_measurement_identifier AC311
_stoe_measurement_max_exposure_per_frame '120.0 s'
_stoe_measurement_mean_exposure_per_frame '120.0 s'
_stoe_measurement_min_exposure_per_frame '120.0 s'
_stoe_measurement_total_exposure_time '18.0 h'
_stoe_measurement_total_frame_number 540
_stoe_measurement_total_run_number 8
_stoe_measurement_tube_power '50.0 W'

loop_
_space_group_symop_operation_xyz
'x, y, z'
'-x+1/2, y+1/2, -z+1/2'
'-x, -y, -z'
'x-1/2, -y-1/2, z-1/2'

loop_
_atom_site_label
_atom_site_type_symbol
_atom_site_fract_x
_atom_site_fract_y
_atom_site_fract_z
_atom_site_U_iso_or_equiv
_atom_site_adp_type
_atom_site_occupancy
_atom_site_site_symmetry_order
_atom_site_calc_flag
_atom_site_refinement_flags_posn
_atom_site_refinement_flags_adp
_atom_site_refinement_flags_occupancy
_atom_site_disorder_assembly
_atom_site_disorder_group
Ce1 Ce 0.61766(2) 0.62038(2) 0.25465(2) 0.01854(7) Uani 1 1 d . . . . .
Cl1 Cl 0.69244(8) 0.77692(7) 0.26406(4) 0.0302(3) Uani 1 1 d . . . . .
Si1 Si 0.76141(9) 0.58153(8) 0.40605(5) 0.0239(3) Uani 1 1 d . . . . .
Si3 Si 0.35069(8) 0.68905(8) 0.25764(5) 0.0231(3) Uani 1 1 d . . . . .
Si2 Si 0.72555(9) 0.60162(7) 0.09260(5) 0.0252(3) Uani 1 1 d . . . . .
N4 N 0.5575(2) 0.4603(2) 0.25432(12) 0.0191(7) Uani 1 1 d . . . . .
N3 N 0.4491(2) 0.6169(2) 0.27580(12) 0.0191(7) Uani 1 1 d . . . . .
N2 N 0.6451(2) 0.5661(2) 0.15533(12) 0.0210(8) Uani 1 1 d . . . . .
N1 N 0.7063(2) 0.5515(2) 0.33095(13) 0.0204(8) Uani 1 1 d . . . . .
C2 C 0.6190(3) 0.4159(3) 0.30570(16) 0.0240(10) Uani 1 1 d . . . . .
H2A H 0.629049 0.354719 0.293851 0.029 Uiso 1 1 calc R U . . .
H2B H 0.583172 0.418561 0.348322 0.029 Uiso 1 1 calc R U . . .
C1 C 0.7218(3) 0.4614(3) 0.31039(17) 0.0243(10) Uani 1 1 d . . . . .
H1A H 0.766862 0.431577 0.342622 0.029 Uiso 1 1 calc R U . . .
H1B H 0.756099 0.459999 0.267209 0.029 Uiso 1 1 calc R U . . .
C4 C 0.5807(3) 0.4235(3) 0.18896(16) 0.0241(10) Uani 1 1 d . . . . .
H4A H 0.530072 0.377867 0.177995 0.029 Uiso 1 1 calc R U . . .
H4B H 0.650355 0.397460 0.189607 0.029 Uiso 1 1 calc R U . . .
C3 C 0.5755(3) 0.4941(3) 0.13784(16) 0.0251(10) Uani 1 1 d . . . . .
H3A H 0.595293 0.470479 0.094643 0.030 Uiso 1 1 calc R U . . .
H3B H 0.503869 0.515702 0.134149 0.030 Uiso 1 1 calc R U . . .
C6 C 0.4466(3) 0.4596(3) 0.26817(16) 0.0226(9) Uani 1 1 d . . . . .
H6A H 0.428224 0.405970 0.291487 0.027 Uiso 1 1 calc R U . . .
H6B H 0.406696 0.461723 0.226514 0.027 Uiso 1 1 calc R U . . .
C13 C 0.7027(3) 0.6863(3) 0.43202(17) 0.0288(10) Uani 1 1 d . . . . .
H13 H 0.727028 0.730017 0.399685 0.035 Uiso 1 1 calc R U . . .
C19 C 0.8276(3) 0.6725(3) 0.13064(17) 0.0305(11) Uani 1 1 d . . . . .
H19 H 0.789448 0.718475 0.154698 0.037 Uiso 1 1 calc R U . . .
C5 C 0.4201(3) 0.5365(3) 0.31000(16) 0.0238(10) Uani 1 1 d . . . . .
H5A H 0.345215 0.536866 0.318930 0.029 Uiso 1 1 calc R U . . .
H5B H 0.457463 0.532859 0.352519 0.029 Uiso 1 1 calc R U . . .
C32 C 0.4501(3) 0.8513(3) 0.28629(19) 0.0337(11) Uani 1 1 d . . . . .
H32A H 0.390114 0.876074 0.308240 0.051 Uiso 1 1 calc R U . . .
H32B H 0.492536 0.897682 0.268298 0.051 Uiso 1 1 calc R U . . .
H32C H 0.490988 0.817961 0.317996 0.051 Uiso 1 1 calc R U . . .
C15 C 0.5862(3) 0.6911(3) 0.43014(18) 0.0343(11) Uani 1 1 d . . . . .
H15A H 0.561022 0.673212 0.386736 0.052 Uiso 1 1 calc R U . . .
H15B H 0.564293 0.750289 0.438801 0.052 Uiso 1 1 calc R U . . .
H15C H 0.557951 0.652756 0.463658 0.052 Uiso 1 1 calc R U . . .
C31 C 0.4133(3) 0.7917(3) 0.23000(17) 0.0286(10) Uani 1 1 d . . . . .
H31 H 0.476725 0.774274 0.205851 0.034 Uiso 1 1 calc R U . . .
C28 C 0.2647(3) 0.7063(3) 0.33076(17) 0.0283(10) Uani 1 1 d . . . . .
H28 H 0.223220 0.652352 0.335075 0.034 Uiso 1 1 calc R U . . .
C10 C 0.7410(3) 0.4918(3) 0.46730(17) 0.0286(10) Uani 1 1 d . . . . .
H10 H 0.753673 0.436972 0.442961 0.034 Uiso 1 1 calc R U . . .
C22 C 0.6514(3) 0.6694(3) 0.03223(17) 0.0311(11) Uani 1 1 d . . . . .
H22 H 0.701768 0.689771 -0.001176 0.037 Uiso 1 1 calc R U . . .
C25 C 0.2622(3) 0.6495(3) 0.18948(17) 0.0282(10) Uani 1 1 d . . . . .
H25 H 0.217017 0.699263 0.177366 0.034 Uiso 1 1 calc R U . . .
C26 C 0.3209(3) 0.6257(3) 0.12753(17) 0.0392(12) Uani 1 1 d . . . . .
H26A H 0.371459 0.670737 0.117855 0.059 Uiso 1 1 calc R U . . .
H26B H 0.272346 0.620246 0.090633 0.059 Uiso 1 1 calc R U . . .
H26C H 0.356732 0.570819 0.134334 0.059 Uiso 1 1 calc R U . . .
C12 C 0.6305(3) 0.4869(3) 0.49114(19) 0.0414(13) Uani 1 1 d . . . . .
H12A H 0.616262 0.536247 0.519569 0.062 Uiso 1 1 calc R U . . .
H12B H 0.620780 0.433442 0.515874 0.062 Uiso 1 1 calc R U . . .
H12C H 0.583159 0.487758 0.453357 0.062 Uiso 1 1 calc R U . . .
C29 C 0.3213(3) 0.7175(3) 0.39633(17) 0.0338(11) Uani 1 1 d . . . . .
H29A H 0.372403 0.671486 0.401698 0.051 Uiso 1 1 calc R U . . .
H29B H 0.271644 0.714715 0.432196 0.051 Uiso 1 1 calc R U . . .
H29C H 0.356208 0.773417 0.397127 0.051 Uiso 1 1 calc R U . . .
C30 C 0.1870(3) 0.7781(3) 0.3202(2) 0.0389(12) Uani 1 1 d . . . . .
H30A H 0.223572 0.832446 0.313097 0.058 Uiso 1 1 calc R U . . .
H30B H 0.143281 0.783184 0.358909 0.058 Uiso 1 1 calc R U . . .
H30C H 0.144005 0.765010 0.281617 0.058 Uiso 1 1 calc R U . . .
C8 C 0.9586(3) 0.5238(3) 0.36523(19) 0.0399(12) Uani 1 1 d . . . . .
H8A H 0.945972 0.470532 0.389676 0.060 Uiso 1 1 calc R U . . .
H8B H 1.032916 0.534902 0.363827 0.060 Uiso 1 1 calc R U . . .
H8C H 0.931485 0.517748 0.320404 0.060 Uiso 1 1 calc R U . . .
C16 C 0.7807(3) 0.5074(3) 0.04548(18) 0.0352(11) Uani 1 1 d . . . . .
H16 H 0.720078 0.474061 0.028595 0.042 Uiso 1 1 calc R U . . .
C24 C 0.5673(3) 0.6208(3) -0.00480(18) 0.0446(12) Uani 1 1 d . . . . .
H24A H 0.597465 0.570770 -0.026721 0.067 Uiso 1 1 calc R U . . .
H24B H 0.535645 0.658831 -0.037640 0.067 Uiso 1 1 calc R U . . .
H24C H 0.514725 0.601508 0.026097 0.067 Uiso 1 1 calc R U . . .
C33 C 0.3488(3) 0.8462(3) 0.1816(2) 0.0440(13) Uani 1 1 d . . . . .
H33A H 0.331476 0.811565 0.142822 0.066 Uiso 1 1 calc R U . . .
H33B H 0.388646 0.896706 0.168263 0.066 Uiso 1 1 calc R U . . .
H33C H 0.285211 0.864900 0.202913 0.066 Uiso 1 1 calc R U . . .
C7 C 0.9048(3) 0.5985(3) 0.39913(19) 0.0342(12) Uani 1 1 d . . . . .
H7 H 0.933257 0.601636 0.444848 0.041 Uiso 1 1 calc R U . . .
C14 C 0.7436(4) 0.7166(3) 0.4995(2) 0.0527(14) Uani 1 1 d . . . . .
H14A H 0.716277 0.679186 0.533942 0.079 Uiso 1 1 calc R U . . .
H14B H 0.721511 0.775970 0.507335 0.079 Uiso 1 1 calc R U . . .
H14C H 0.819134 0.713803 0.500152 0.079 Uiso 1 1 calc R U . . .
C9 C 0.9313(4) 0.6839(3) 0.3654(2) 0.0564(15) Uani 1 1 d . . . . .
H9A H 0.897790 0.686163 0.322169 0.085 Uiso 1 1 calc R U . . .
H9B H 1.006205 0.688246 0.360341 0.085 Uiso 1 1 calc R U . . .
H9C H 0.906914 0.731965 0.392324 0.085 Uiso 1 1 calc R U . . .
C20 C 0.8955(4) 0.7195(3) 0.0819(2) 0.0556(15) Uani 1 1 d . . . . .
H20A H 0.940308 0.677985 0.059874 0.083 Uiso 1 1 calc R U . . .
H20B H 0.937930 0.762041 0.105212 0.083 Uiso 1 1 calc R U . . .
H20C H 0.852008 0.748707 0.049220 0.083 Uiso 1 1 calc R U . . .
C11 C 0.8160(3) 0.4913(3) 0.52570(19) 0.0511(14) Uani 1 1 d . . . . .
H11A H 0.886943 0.488093 0.509714 0.077 Uiso 1 1 calc R U . . .
H11B H 0.801897 0.441408 0.553571 0.077 Uiso 1 1 calc R U . . .
H11C H 0.807304 0.544252 0.551222 0.077 Uiso 1 1 calc R U . . .
C27 C 0.1901(3) 0.5764(3) 0.2086(2) 0.0444(13) Uani 1 1 d . . . . .
H27A H 0.230796 0.525195 0.219804 0.067 Uiso 1 1 calc R U . . .
H27B H 0.143695 0.563138 0.171732 0.067 Uiso 1 1 calc R U . . .
H27C H 0.149381 0.593766 0.246658 0.067 Uiso 1 1 calc R U . . .
C23 C 0.6050(4) 0.7495(3) 0.0636(2) 0.0539(14) Uani 1 1 d . . . . .
H23A H 0.554809 0.732350 0.096726 0.081 Uiso 1 1 calc R U . . .
H23B H 0.570594 0.784271 0.029754 0.081 Uiso 1 1 calc R U . . .
H23C H 0.659993 0.783473 0.084455 0.081 Uiso 1 1 calc R U . . .
C21 C 0.8944(4) 0.6280(3) 0.1819(2) 0.0683(17) Uani 1 1 d . . . . .
H21A H 0.850366 0.602430 0.215490 0.103 Uiso 1 1 calc R U . . .
H21B H 0.940932 0.670035 0.202340 0.103 Uiso 1 1 calc R U . . .
H21C H 0.935012 0.582655 0.160907 0.103 Uiso 1 1 calc R U . . .
C17 C 0.8419(3) 0.5331(3) -0.01435(19) 0.0487(14) Uani 1 1 d . . . . .
H17A H 0.799998 0.571027 -0.042253 0.073 Uiso 1 1 calc R U . . .
H17B H 0.860582 0.481375 -0.039104 0.073 Uiso 1 1 calc R U . . .
H17C H 0.904682 0.563323 -0.000417 0.073 Uiso 1 1 calc R U . . .
C18 C 0.8437(4) 0.4446(3) 0.0878(2) 0.0695(18) Uani 1 1 d . . . . .
H18A H 0.908561 0.471963 0.101348 0.104 Uiso 1 1 calc R U . . .
H18B H 0.858579 0.392660 0.062314 0.104 Uiso 1 1 calc R U . . .
H18C H 0.804155 0.429012 0.126771 0.104 Uiso 1 1 calc R U . . .

loop_
_atom_site_aniso_label
_atom_site_aniso_U_11
_atom_site_aniso_U_22
_atom_site_aniso_U_33
_atom_site_aniso_U_23
_atom_site_aniso_U_13
_atom_site_aniso_U_12
Ce1 0.01953(12) 0.01674(13) 0.01932(9) 0.00044(12) -0.00128(7) -0.00158(13)
Cl1 0.0315(6) 0.0218(7) 0.0372(5) -0.0023(5) 0.0040(4) -0.0068(5)
Si1 0.0220(6) 0.0274(7) 0.0221(5) 0.0002(5) -0.0047(4) -0.0017(5)
Si3 0.0206(6) 0.0233(7) 0.0254(5) 0.0034(5) -0.0007(4) 0.0018(5)
Si2 0.0278(7) 0.0275(9) 0.0203(5) -0.0014(5) 0.0019(4) -0.0046(6)
N4 0.0198(19) 0.020(2) 0.0178(14) 0.0000(13) -0.0004(12) -0.0011(15)
N3 0.0221(18) 0.0110(18) 0.0241(14) 0.0020(15) 0.0000(12) -0.0026(16)
N2 0.0247(19) 0.019(2) 0.0188(14) -0.0002(14) -0.0021(13) -0.0030(16)
N1 0.0205(19) 0.018(2) 0.0231(15) -0.0012(14) -0.0036(13) 0.0028(16)
C2 0.025(2) 0.022(3) 0.0256(19) 0.0038(17) 0.0000(17) 0.003(2)
C1 0.026(2) 0.023(3) 0.0245(19) 0.0010(18) -0.0061(16) 0.006(2)
C4 0.024(2) 0.019(3) 0.029(2) -0.0040(18) -0.0015(17) -0.004(2)
C3 0.026(2) 0.029(3) 0.0204(18) 0.0024(18) -0.0008(16) -0.003(2)
C6 0.023(2) 0.020(3) 0.0247(19) 0.0032(17) -0.0021(16) 0.0021(19)
C13 0.036(3) 0.028(3) 0.0219(19) -0.0026(18) -0.0051(17) 0.001(2)
C19 0.034(3) 0.031(3) 0.027(2) -0.0073(19) 0.0068(18) -0.005(2)
C5 0.023(2) 0.022(3) 0.0260(19) 0.0040(18) 0.0007(16) 0.002(2)
C32 0.030(3) 0.022(3) 0.049(2) 0.002(2) -0.001(2) 0.000(2)
C15 0.040(3) 0.033(3) 0.030(2) -0.005(2) -0.0010(19) 0.009(2)
C31 0.027(3) 0.029(3) 0.030(2) 0.0056(19) 0.0016(17) 0.004(2)
C28 0.023(2) 0.024(3) 0.038(2) 0.0032(19) 0.0031(18) 0.006(2)
C10 0.032(3) 0.026(3) 0.028(2) 0.0000(18) -0.0019(18) 0.004(2)
C22 0.036(3) 0.031(3) 0.027(2) 0.0082(19) 0.0014(18) -0.010(2)
C25 0.023(2) 0.025(3) 0.037(2) 0.0021(19) -0.0043(18) 0.000(2)
C26 0.038(3) 0.050(3) 0.029(2) -0.003(2) -0.0097(18) 0.004(3)
C12 0.041(3) 0.046(4) 0.037(2) 0.018(2) -0.004(2) -0.004(3)
C29 0.036(3) 0.034(3) 0.031(2) -0.004(2) 0.0072(19) 0.007(2)
C30 0.028(3) 0.031(3) 0.057(3) 0.003(2) 0.011(2) 0.005(2)
C8 0.022(3) 0.057(4) 0.041(2) -0.007(2) -0.0022(19) -0.002(2)
C16 0.039(3) 0.033(3) 0.034(2) -0.009(2) 0.0097(19) -0.006(2)
C24 0.042(3) 0.053(4) 0.038(2) 0.011(2) -0.008(2) 0.001(3)
C33 0.046(3) 0.032(3) 0.054(3) 0.018(2) -0.012(2) -0.005(2)
C7 0.035(3) 0.036(3) 0.032(2) 0.002(2) -0.0064(19) -0.004(2)
C14 0.056(4) 0.053(4) 0.049(3) -0.026(3) -0.019(2) 0.010(3)
C9 0.035(3) 0.057(4) 0.077(3) 0.000(3) 0.006(3) -0.016(3)
C20 0.061(4) 0.062(4) 0.045(3) -0.012(3) 0.012(2) -0.037(3)
C11 0.045(3) 0.070(4) 0.038(2) 0.022(2) -0.013(2) 0.000(3)
C27 0.029(3) 0.046(3) 0.057(3) -0.002(2) -0.015(2) -0.006(3)
C23 0.057(4) 0.039(4) 0.066(3) 0.014(3) -0.016(3) 0.001(3)
C21 0.049(3) 0.076(5) 0.080(3) 0.011(3) -0.028(3) -0.023(3)
C17 0.048(3) 0.057(4) 0.041(3) -0.013(2) 0.017(2) -0.005(3)
C18 0.099(5) 0.046(4) 0.064(3) -0.001(3) 0.026(3) 0.033(3)

loop_
_atom_type_symbol
_atom_type_description
_atom_type_scat_dispersion_real
_atom_type_scat_dispersion_imag
_atom_type_scat_source
C C 0.0033 0.0016 'International Tables Vol C Tables 4.2.6.8 and 6.1.1.4'
H H 0.0000 0.0000 'International Tables Vol C Tables 4.2.6.8 and 6.1.1.4'
Ce Ce -0.2486 2.6331 'International Tables Vol C Tables 4.2.6.8 and 6.1.1.4'
Cl Cl 0.1484 0.1585 'International Tables Vol C Tables 4.2.6.8 and 6.1.1.4'
N N 0.0061 0.0033 'International Tables Vol C Tables 4.2.6.8 and 6.1.1.4'
Si Si 0.0817 0.0704 'International Tables Vol C Tables 4.2.6.8 and 6.1.1.4'

loop_
_geom_angle_atom_site_label_1
_geom_angle_atom_site_label_2
_geom_angle_atom_site_label_3
_geom_angle
_geom_angle_site_symmetry_1
_geom_angle_site_symmetry_3
_geom_angle_publ_flag
N4 Ce1 Cl1 174.13(6) . . ?
N3 Ce1 Cl1 111.73(9) . . ?
N3 Ce1 N4 71.55(10) . . ?
N2 Ce1 Cl1 110.80(8) . . ?
N2 Ce1 N4 71.75(10) . . ?
N2 Ce1 N3 109.41(10) . . ?
N1 Ce1 Cl1 102.05(8) . . ?
N1 Ce1 N4 72.10(10) . . ?
N1 Ce1 N3 110.93(10) . . ?
N1 Ce1 N2 111.79(11) . . ?
N1 Si1 C13 108.38(16) . . ?
N1 Si1 C10 108.84(17) . . ?
N1 Si1 C7 111.53(16) . . ?
C13 Si1 C10 113.18(18) . . ?
C13 Si1 C7 107.65(19) . . ?
C7 Si1 C10 107.29(18) . . ?
N3 Si3 C31 107.06(17) . . ?
N3 Si3 C28 111.24(15) . . ?
N3 Si3 C25 112.65(17) . . ?
C31 Si3 C28 112.11(19) . . ?
C31 Si3 C25 108.41(17) . . ?
C28 Si3 C25 105.44(18) . . ?
N2 Si2 C19 107.80(15) . . ?
N2 Si2 C22 110.53(17) . . ?
N2 Si2 C16 110.99(17) . . ?
C19 Si2 C16 113.2(2) . . ?
C22 Si2 C19 107.16(19) . . ?
C22 Si2 C16 107.14(18) . . ?
C2 N4 Ce1 106.5(2) . . ?
C2 N4 C4 110.0(3) . . ?
C4 N4 Ce1 107.9(2) . . ?
C6 N4 Ce1 107.5(2) . . ?
C6 N4 C2 112.5(3) . . ?
C6 N4 C4 112.2(3) . . ?
Si3 N3 Ce1 131.47(16) . . ?
C5 N3 Ce1 111.4(2) . . ?
C5 N3 Si3 117.1(2) . . ?
Si2 N2 Ce1 130.42(17) . . ?
C3 N2 Ce1 113.8(2) . . ?
C3 N2 Si2 115.5(2) . . ?
Si1 N1 Ce1 134.07(17) . . ?
C1 N1 Ce1 109.39(19) . . ?
C1 N1 Si1 116.5(2) . . ?
N4 C2 H2A 110.3 . . ?
N4 C2 H2B 110.3 . . ?
N4 C2 C1 107.2(3) . . ?
H2A C2 H2B 108.5 . . ?
C1 C2 H2A 110.3 . . ?
C1 C2 H2B 110.3 . . ?
N1 C1 C2 109.8(3) . . ?
N1 C1 H1A 109.7 . . ?
N1 C1 H1B 109.7 . . ?
C2 C1 H1A 109.7 . . ?
C2 C1 H1B 109.7 . . ?
H1A C1 H1B 108.2 . . ?
N4 C4 H4A 109.8 . . ?
N4 C4 H4B 109.8 . . ?
N4 C4 C3 109.3(3) . . ?
H4A C4 H4B 108.3 . . ?
C3 C4 H4A 109.8 . . ?
C3 C4 H4B 109.8 . . ?
N2 C3 C4 111.1(3) . . ?
N2 C3 H3A 109.4 . . ?
N2 C3 H3B 109.4 . . ?
C4 C3 H3A 109.4 . . ?
C4 C3 H3B 109.4 . . ?
H3A C3 H3B 108.0 . . ?
N4 C6 H6A 109.8 . . ?
N4 C6 H6B 109.8 . . ?
N4 C6 C5 109.3(3) . . ?
H6A C6 H6B 108.3 . . ?
C5 C6 H6A 109.8 . . ?
C5 C6 H6B 109.8 . . ?
Si1 C13 H13 105.8 . . ?
C15 C13 Si1 116.3(3) . . ?
C15 C13 H13 105.8 . . ?
C15 C13 C14 110.0(3) . . ?
C14 C13 Si1 112.3(3) . . ?
C14 C13 H13 105.8 . . ?
Si2 C19 H19 105.7 . . ?
C20 C19 Si2 114.9(3) . . ?
C20 C19 H19 105.7 . . ?
C21 C19 Si2 114.2(3) . . ?
C21 C19 H19 105.7 . . ?
C21 C19 C20 109.8(4) . . ?
N3 C5 C6 110.0(3) . . ?
N3 C5 H5A 109.7 . . ?
N3 C5 H5B 109.7 . . ?
C6 C5 H5A 109.7 . . ?
C6 C5 H5B 109.7 . . ?
H5A C5 H5B 108.2 . . ?
H32A C32 H32B 109.5 . . ?
H32A C32 H32C 109.5 . . ?
H32B C32 H32C 109.5 . . ?
C31 C32 H32A 109.5 . . ?
C31 C32 H32B 109.5 . . ?
C31 C32 H32C 109.5 . . ?
C13 C15 H15A 109.5 . . ?
C13 C15 H15B 109.5 . . ?
C13 C15 H15C 109.5 . . ?
H15A C15 H15B 109.5 . . ?
H15A C15 H15C 109.5 . . ?
H15B C15 H15C 109.5 . . ?
Si3 C31 H31 106.1 . . ?
C32 C31 Si3 114.7(3) . . ?
C32 C31 H31 106.1 . . ?
C33 C31 Si3 115.2(3) . . ?
C33 C31 C32 107.9(3) . . ?
C33 C31 H31 106.1 . . ?
Si3 C28 H28 105.8 . . ?
C29 C28 Si3 115.0(3) . . ?
C29 C28 H28 105.8 . . ?
C30 C28 Si3 112.9(3) . . ?
C30 C28 H28 105.8 . . ?
C30 C28 C29 110.7(3) . . ?
Si1 C10 H10 106.0 . . ?
C12 C10 Si1 112.7(3) . . ?
C12 C10 H10 106.0 . . ?
C12 C10 C11 110.2(3) . . ?
C11 C10 Si1 115.1(3) . . ?
C11 C10 H10 106.0 . . ?
Si2 C22 H22 106.8 . . ?
C24 C22 Si2 114.0(3) . . ?
C24 C22 H22 106.8 . . ?
C24 C22 C23 109.3(4) . . ?
C23 C22 Si2 112.6(3) . . ?
C23 C22 H22 106.8 . . ?
Si3 C25 H25 106.2 . . ?
C26 C25 Si3 112.4(3) . . ?
C26 C25 H25 106.2 . . ?
C27 C25 Si3 115.0(3) . . ?
C27 C25 H25 106.2 . . ?
C27 C25 C26 110.1(4) . . ?
C25 C26 H26A 109.5 . . ?
C25 C26 H26B 109.5 . . ?
C25 C26 H26C 109.5 . . ?
H26A C26 H26B 109.5 . . ?
H26A C26 H26C 109.5 . . ?
H26B C26 H26C 109.5 . . ?
C10 C12 H12A 109.5 . . ?
C10 C12 H12B 109.5 . . ?
C10 C12 H12C 109.5 . . ?
H12A C12 H12B 109.5 . . ?
H12A C12 H12C 109.5 . . ?
H12B C12 H12C 109.5 . . ?
C28 C29 H29A 109.5 . . ?
C28 C29 H29B 109.5 . . ?
C28 C29 H29C 109.5 . . ?
H29A C29 H29B 109.5 . . ?
H29A C29 H29C 109.5 . . ?
H29B C29 H29C 109.5 . . ?
C28 C30 H30A 109.5 . . ?
C28 C30 H30B 109.5 . . ?
C28 C30 H30C 109.5 . . ?
H30A C30 H30B 109.5 . . ?
H30A C30 H30C 109.5 . . ?
H30B C30 H30C 109.5 . . ?
H8A C8 H8B 109.5 . . ?
H8A C8 H8C 109.5 . . ?
H8B C8 H8C 109.5 . . ?
C7 C8 H8A 109.5 . . ?
C7 C8 H8B 109.5 . . ?
C7 C8 H8C 109.5 . . ?
Si2 C16 H16 106.0 . . ?
C17 C16 Si2 114.1(3) . . ?
C17 C16 H16 106.0 . . ?
C17 C16 C18 109.9(4) . . ?
C18 C16 Si2 114.1(3) . . ?
C18 C16 H16 106.0 . . ?
C22 C24 H24A 109.5 . . ?
C22 C24 H24B 109.5 . . ?
C22 C24 H24C 109.5 . . ?
H24A C24 H24B 109.5 . . ?
H24A C24 H24C 109.5 . . ?
H24B C24 H24C 109.5 . . ?
C31 C33 H33A 109.5 . . ?
C31 C33 H33B 109.5 . . ?
C31 C33 H33C 109.5 . . ?
H33A C33 H33B 109.5 . . ?
H33A C33 H33C 109.5 . . ?
H33B C33 H33C 109.5 . . ?
Si1 C7 H7 107.0 . . ?
C8 C7 Si1 112.6(3) . . ?
C8 C7 H7 107.0 . . ?
C8 C7 C9 110.5(4) . . ?
C9 C7 Si1 112.4(3) . . ?
C9 C7 H7 107.0 . . ?
C13 C14 H14A 109.5 . . ?
C13 C14 H14B 109.5 . . ?
C13 C14 H14C 109.5 . . ?
H14A C14 H14B 109.5 . . ?
H14A C14 H14C 109.5 . . ?
H14B C14 H14C 109.5 . . ?
C7 C9 H9A 109.5 . . ?
C7 C9 H9B 109.5 . . ?
C7 C9 H9C 109.5 . . ?
H9A C9 H9B 109.5 . . ?
H9A C9 H9C 109.5 . . ?
H9B C9 H9C 109.5 . . ?
C19 C20 H20A 109.5 . . ?
C19 C20 H20B 109.5 . . ?
C19 C20 H20C 109.5 . . ?
H20A C20 H20B 109.5 . . ?
H20A C20 H20C 109.5 . . ?
H20B C20 H20C 109.5 . . ?
C10 C11 H11A 109.5 . . ?
C10 C11 H11B 109.5 . . ?
C10 C11 H11C 109.5 . . ?
H11A C11 H11B 109.5 . . ?
H11A C11 H11C 109.5 . . ?
H11B C11 H11C 109.5 . . ?
C25 C27 H27A 109.5 . . ?
C25 C27 H27B 109.5 . . ?
C25 C27 H27C 109.5 . . ?
H27A C27 H27B 109.5 . . ?
H27A C27 H27C 109.5 . . ?
H27B C27 H27C 109.5 . . ?
C22 C23 H23A 109.5 . . ?
C22 C23 H23B 109.5 . . ?
C22 C23 H23C 109.5 . . ?
H23A C23 H23B 109.5 . . ?
H23A C23 H23C 109.5 . . ?
H23B C23 H23C 109.5 . . ?
C19 C21 H21A 109.5 . . ?
C19 C21 H21B 109.5 . . ?
C19 C21 H21C 109.5 . . ?
H21A C21 H21B 109.5 . . ?
H21A C21 H21C 109.5 . . ?
H21B C21 H21C 109.5 . . ?
C16 C17 H17A 109.5 . . ?
C16 C17 H17B 109.5 . . ?
C16 C17 H17C 109.5 . . ?
H17A C17 H17B 109.5 . . ?
H17A C17 H17C 109.5 . . ?
H17B C17 H17C 109.5 . . ?
C16 C18 H18A 109.5 . . ?
C16 C18 H18B 109.5 . . ?
C16 C18 H18C 109.5 . . ?
H18A C18 H18B 109.5 . . ?
H18A C18 H18C 109.5 . . ?
H18B C18 H18C 109.5 . . ?

loop_
_geom_bond_atom_site_label_1
_geom_bond_atom_site_label_2
_geom_bond_distance
_geom_bond_site_symmetry_2
_geom_bond_publ_flag
Ce1 Cl1 2.6248(11) . ?
Ce1 N4 2.606(3) . ?
Ce1 N3 2.233(3) . ?
Ce1 N2 2.225(3) . ?
Ce1 N1 2.202(3) . ?
Si1 N1 1.746(3) . ?
Si1 C13 1.876(4) . ?
Si1 C10 1.892(4) . ?
Si1 C7 1.885(4) . ?
Si3 N3 1.736(3) . ?
Si3 C31 1.879(4) . ?
Si3 C28 1.890(4) . ?
Si3 C25 1.895(4) . ?
Si2 N2 1.747(3) . ?
Si2 C19 1.883(4) . ?
Si2 C22 1.877(4) . ?
Si2 C16 1.894(4) . ?
N4 C2 1.481(4) . ?
N4 C4 1.483(4) . ?
N4 C6 1.469(4) . ?
N3 C5 1.480(5) . ?
N2 C3 1.479(5) . ?
N1 C1 1.476(5) . ?
C2 H2A 0.9900 . ?
C2 H2B 0.9900 . ?
C2 C1 1.511(5) . ?
C1 H1A 0.9900 . ?
C1 H1B 0.9900 . ?
C4 H4A 0.9900 . ?
C4 H4B 0.9900 . ?
C4 C3 1.515(5) . ?
C3 H3A 0.9900 . ?
C3 H3B 0.9900 . ?
C6 H6A 0.9900 . ?
C6 H6B 0.9900 . ?
C6 C5 1.509(5) . ?
C13 H13 1.0000 . ?
C13 C15 1.512(5) . ?
C13 C14 1.543(5) . ?
C19 H19 1.0000 . ?
C19 C20 1.520(5) . ?
C19 C21 1.517(6) . ?
C5 H5A 0.9900 . ?
C5 H5B 0.9900 . ?
C32 H32A 0.9800 . ?
C32 H32B 0.9800 . ?
C32 H32C 0.9800 . ?
C32 C31 1.546(5) . ?
C15 H15A 0.9800 . ?
C15 H15B 0.9800 . ?
C15 H15C 0.9800 . ?
C31 H31 1.0000 . ?
C31 C33 1.540(5) . ?
C28 H28 1.0000 . ?
C28 C29 1.528(5) . ?
C28 C30 1.517(5) . ?
C10 H10 1.0000 . ?
C10 C12 1.520(5) . ?
C10 C11 1.530(5) . ?
C22 H22 1.0000 . ?
C22 C24 1.520(5) . ?
C22 C23 1.526(6) . ?
C25 H25 1.0000 . ?
C25 C26 1.526(5) . ?
C25 C27 1.525(5) . ?
C26 H26A 0.9800 . ?
C26 H26B 0.9800 . ?
C26 H26C 0.9800 . ?
C12 H12A 0.9800 . ?
C12 H12B 0.9800 . ?
C12 H12C 0.9800 . ?
C29 H29A 0.9800 . ?
C29 H29B 0.9800 . ?
C29 H29C 0.9800 . ?
C30 H30A 0.9800 . ?
C30 H30B 0.9800 . ?
C30 H30C 0.9800 . ?
C8 H8A 0.9800 . ?
C8 H8B 0.9800 . ?
C8 H8C 0.9800 . ?
C8 C7 1.524(6) . ?
C16 H16 1.0000 . ?
C16 C17 1.515(5) . ?
C16 C18 1.533(6) . ?
C24 H24A 0.9800 . ?
C24 H24B 0.9800 . ?
C24 H24C 0.9800 . ?
C33 H33A 0.9800 . ?
C33 H33B 0.9800 . ?
C33 H33C 0.9800 . ?
C7 H7 1.0000 . ?
C7 C9 1.535(6) . ?
C14 H14A 0.9800 . ?
C14 H14B 0.9800 . ?
C14 H14C 0.9800 . ?
C9 H9A 0.9800 . ?
C9 H9B 0.9800 . ?
C9 H9C 0.9800 . ?
C20 H20A 0.9800 . ?
C20 H20B 0.9800 . ?
C20 H20C 0.9800 . ?
C11 H11A 0.9800 . ?
C11 H11B 0.9800 . ?
C11 H11C 0.9800 . ?
C27 H27A 0.9800 . ?
C27 H27B 0.9800 . ?
C27 H27C 0.9800 . ?
C23 H23A 0.9800 . ?
C23 H23B 0.9800 . ?
C23 H23C 0.9800 . ?
C21 H21A 0.9800 . ?
C21 H21B 0.9800 . ?
C21 H21C 0.9800 . ?
C17 H17A 0.9800 . ?
C17 H17B 0.9800 . ?
C17 H17C 0.9800 . ?
C18 H18A 0.9800 . ?
C18 H18B 0.9800 . ?
C18 H18C 0.9800 . ?

loop_
_geom_torsion_atom_site_label_1
_geom_torsion_atom_site_label_2
_geom_torsion_atom_site_label_3
_geom_torsion_atom_site_label_4
_geom_torsion
_geom_torsion_site_symmetry_1
_geom_torsion_site_symmetry_2
_geom_torsion_site_symmetry_3
_geom_torsion_site_symmetry_4
_geom_torsion_publ_flag
Ce1 N4 C2 C1 -29.9(3) . . . . ?
Ce1 N4 C4 C3 -29.7(3) . . . . ?
Ce1 N4 C6 C5 -29.1(3) . . . . ?
Ce1 N3 C5 C6 -59.6(3) . . . . ?
Ce1 N2 C3 C4 -55.0(4) . . . . ?
Ce1 N1 C1 C2 -64.3(3) . . . . ?
Si1 N1 C1 C2 117.0(3) . . . . ?
Si3 N3 C5 C6 119.0(3) . . . . ?
Si2 N2 C3 C4 131.2(3) . . . . ?
N4 C2 C1 N1 62.4(3) . . . . ?
N4 C4 C3 N2 55.5(4) . . . . ?
N4 C6 C5 N3 58.5(4) . . . . ?
N3 Si3 C31 C32 -82.4(3) . . . . ?
N3 Si3 C31 C33 151.5(3) . . . . ?
N3 Si3 C28 C29 43.6(4) . . . . ?
N3 Si3 C28 C30 171.9(3) . . . . ?
N3 Si3 C25 C26 -54.2(3) . . . . ?
N3 Si3 C25 C27 72.8(3) . . . . ?
N2 Si2 C19 C20 -171.7(3) . . . . ?
N2 Si2 C19 C21 60.1(4) . . . . ?
N2 Si2 C22 C24 -64.6(3) . . . . ?
N2 Si2 C22 C23 60.6(4) . . . . ?
N2 Si2 C16 C17 173.7(3) . . . . ?
N2 Si2 C16 C18 -58.9(4) . . . . ?
N1 Si1 C13 C15 49.8(3) . . . . ?
N1 Si1 C13 C14 177.8(3) . . . . ?
N1 Si1 C10 C12 -74.3(3) . . . . ?
N1 Si1 C10 C11 158.1(3) . . . . ?
N1 Si1 C7 C8 -49.6(3) . . . . ?
N1 Si1 C7 C9 75.9(3) . . . . ?
C2 N4 C4 C3 -145.5(3) . . . . ?
C2 N4 C6 C5 87.8(4) . . . . ?
C4 N4 C2 C1 86.8(4) . . . . ?
C4 N4 C6 C5 -147.5(3) . . . . ?
C6 N4 C2 C1 -147.4(3) . . . . ?
C6 N4 C4 C3 88.5(4) . . . . ?
C13 Si1 N1 Ce1 16.9(3) . . . . ?
C13 Si1 N1 C1 -164.8(3) . . . . ?
C13 Si1 C10 C12 46.3(3) . . . . ?
C13 Si1 C10 C11 -81.3(3) . . . . ?
C13 Si1 C7 C8 -168.4(3) . . . . ?
C13 Si1 C7 C9 -42.8(3) . . . . ?
C19 Si2 N2 Ce1 21.1(3) . . . . ?
C19 Si2 N2 C3 -166.3(3) . . . . ?
C19 Si2 C22 C24 178.1(3) . . . . ?
C19 Si2 C22 C23 -56.6(3) . . . . ?
C19 Si2 C16 C17 -65.0(4) . . . . ?
C19 Si2 C16 C18 62.5(4) . . . . ?
C31 Si3 N3 Ce1 -12.4(2) . . . . ?
C31 Si3 N3 C5 169.3(2) . . . . ?
C31 Si3 C28 C29 -76.3(3) . . . . ?
C31 Si3 C28 C30 52.1(4) . . . . ?
C31 Si3 C25 C26 64.1(3) . . . . ?
C31 Si3 C25 C27 -168.9(3) . . . . ?
C28 Si3 N3 Ce1 -135.2(2) . . . . ?
C28 Si3 N3 C5 46.5(3) . . . . ?
C28 Si3 C31 C32 39.8(3) . . . . ?
C28 Si3 C31 C33 -86.3(3) . . . . ?
C28 Si3 C25 C26 -175.7(3) . . . . ?
C28 Si3 C25 C27 -48.7(4) . . . . ?
C10 Si1 N1 Ce1 140.4(2) . . . . ?
C10 Si1 N1 C1 -41.3(3) . . . . ?
C10 Si1 C13 C15 -71.0(3) . . . . ?
C10 Si1 C13 C14 57.0(4) . . . . ?
C10 Si1 C7 C8 69.5(3) . . . . ?
C10 Si1 C7 C9 -165.0(3) . . . . ?
C22 Si2 N2 Ce1 -95.7(2) . . . . ?
C22 Si2 N2 C3 76.9(3) . . . . ?
C22 Si2 C19 C20 -52.7(4) . . . . ?
C22 Si2 C19 C21 179.1(3) . . . . ?
C22 Si2 C16 C17 52.9(4) . . . . ?
C22 Si2 C16 C18 -179.6(3) . . . . ?
C25 Si3 N3 Ce1 106.6(2) . . . . ?
C25 Si3 N3 C5 -71.7(3) . . . . ?
C25 Si3 C31 C32 155.8(3) . . . . ?
C25 Si3 C31 C33 29.7(4) . . . . ?
C25 Si3 C28 C29 166.0(3) . . . . ?
C25 Si3 C28 C30 -65.7(3) . . . . ?
C16 Si2 N2 Ce1 145.6(2) . . . . ?
C16 Si2 N2 C3 -41.8(3) . . . . ?
C16 Si2 C19 C20 65.2(4) . . . . ?
C16 Si2 C19 C21 -63.0(4) . . . . ?
C16 Si2 C22 C24 56.4(3) . . . . ?
C16 Si2 C22 C23 -178.3(3) . . . . ?
C7 Si1 N1 Ce1 -101.4(2) . . . . ?
C7 Si1 N1 C1 76.9(3) . . . . ?
C7 Si1 C13 C15 170.6(3) . . . . ?
C7 Si1 C13 C14 -61.4(3) . . . . ?
C7 Si1 C10 C12 164.9(3) . . . . ?
C7 Si1 C10 C11 37.3(4) . . . . ?
